data_4310516
loop_
_publ_author_name
'Corey Seward'
'Wen-li Jia'
'Rui-Yao Wang'
'Suning Wang'

_publ_section_title
;
 Palladium(II) Complexes of Bowls, Pinwheels, Cages, and N,C,N-Pincers of
 Starburst Ligands 1,3,5-Tris(di-2-pyridylamino)benzene and
 2,4,6-Tris(di-2-pyridylamino)-1,3,5-triazene
;
_journal_name_full 'Inorganic Chemistry'
_journal_page_first 978
_journal_page_last 985
_journal_paper_doi 10.1021/ic034934a
_journal_volume 43
_journal_year 2004
_chemical_formula_sum 'C3.22 H3.3 Cl0.11 N0.49 O0.7 Pd0.16'
_chemical_formula_weight 81.10
_chemical_name_systematic
; 
 ? 
;
_space_group_IT_number 2
_symmetry_cell_setting triclinic
_symmetry_space_group_name_Hall '-P 1'
_symmetry_space_group_name_H-M 'P -1'
_atom_sites_solution_hydrogens geom
_atom_sites_solution_primary direct
_atom_sites_solution_secondary difmap
_audit_creation_method SHELXL-97
_cell_angle_alpha 69.253(8)
_cell_angle_beta 74.993(9)
_cell_angle_gamma 82.484(10)
_cell_formula_units_Z 37
_cell_length_a 12.611(6)
_cell_length_b 15.569(7)
_cell_length_c 17.267(8)
_cell_measurement_temperature 180(2)
_cell_volume 3059(2)
_computing_cell_refinement 'Bruker SMART'
_computing_data_collection 'Bruker SMART'
_computing_data_reduction 'Bruker SHELXTL'
_computing_molecular_graphics 'Bruker SHELXTL'
_computing_publication_material 'Bruker SHELXTL'
_computing_structure_refinement 'SHELXL-97 (Sheldrick, 1997)'
_computing_structure_solution 'SHELXS-97 (Sheldrick, 1990)'
_diffrn_ambient_temperature 180(2)
_diffrn_measured_fraction_theta_full 0.919
_diffrn_measured_fraction_theta_max 0.919
_diffrn_measurement_device_type 'CCD area detector'
_diffrn_measurement_method 'phi and omega scans'
_diffrn_radiation_monochromator graphite
_diffrn_radiation_source 'fine-focus sealed tube'
_diffrn_radiation_type MoK\a
_diffrn_radiation_wavelength 0.71073
_diffrn_reflns_av_R_equivalents 0.0487
_diffrn_reflns_av_sigmaI/netI 0.1764
_diffrn_reflns_limit_h_max 16
_diffrn_reflns_limit_h_min -16
_diffrn_reflns_limit_k_max 20
_diffrn_reflns_limit_k_min -20
_diffrn_reflns_limit_l_max 20
_diffrn_reflns_limit_l_min -21
_diffrn_reflns_number 22013
_diffrn_reflns_theta_full 28.20
_diffrn_reflns_theta_max 28.20
_diffrn_reflns_theta_min 1.30
_exptl_absorpt_coefficient_mu 1.030
_exptl_absorpt_correction_type none
_exptl_crystal_colour yellow
_exptl_crystal_density_diffrn 1.629
_exptl_crystal_density_method 'not measured'
_exptl_crystal_description block
_exptl_crystal_F_000 1514
_exptl_crystal_size_max 0.1
_exptl_crystal_size_mid 0.1
_exptl_crystal_size_min 0.2
_refine_diff_density_max 0.895
_refine_diff_density_min -0.733
_refine_diff_density_rms 0.111
_refine_ls_extinction_method none
_refine_ls_goodness_of_fit_ref 0.807
_refine_ls_hydrogen_treatment mixed
_refine_ls_matrix_type full
_refine_ls_number_parameters 768
_refine_ls_number_reflns 13839
_refine_ls_number_restraints 0
_refine_ls_restrained_S_all 0.807
_refine_ls_R_factor_all 0.1261
_refine_ls_R_factor_gt 0.0512
_refine_ls_shift/su_max 0.069
_refine_ls_shift/su_mean 0.002
_refine_ls_structure_factor_coef Fsqd
_refine_ls_weighting_details 'calc w=1/[\s^2^(Fo^2^)+(0.0300P)^2^+0.0000P] where P=(Fo^2^+2Fc^2^)/3'
_refine_ls_weighting_scheme calc
_refine_ls_wR_factor_gt 0.0882
_refine_ls_wR_factor_ref 0.1039
_reflns_number_gt 6559
_reflns_number_total 13839
_reflns_threshold_expression >2sigma(I)
_cod_data_source_file ic034934asi20031105_014323.cif
_cod_data_source_block cs230
_cod_depositor_comments
;
The following automatic conversions were performed:
'_symmetry_cell_setting' value 'Triclinic' changed to 'triclinic'
according to '/home/saulius/struct/CIF-dictionaries/cif_core.dic'
dictionary named 'cif_core.dic' version 2.4.1 from 2010-06-29.

Automatic conversion script
Id: cif_fix_enum 1527 2010-12-29 10:47:43Z saulius 
;
_cod_original_cell_volume 3060(2)
_cod_original_formula_sum 'C3.22 H3.30 Cl0.11 N0.49 O0.70 Pd0.16'
_cod_database_code 4310516

loop_
_symmetry_equiv_pos_as_xyz
'x, y, z'
'-x, -y, -z'

loop_
_atom_site_label
_atom_site_type_symbol
_atom_site_fract_x
_atom_site_fract_y
_atom_site_fract_z
_atom_site_U_iso_or_equiv
_atom_site_adp_type
_atom_site_occupancy
_atom_site_symmetry_multiplicity
_atom_site_calc_flag
_atom_site_refinement_flags
_atom_site_disorder_assembly
_atom_site_disorder_group
Pd1 Pd 0.67660(4) 0.09464(3) 0.05422(3) 0.02969(13) Uani 1 1 d . . .
Pd2 Pd 0.75803(4) 0.69237(3) -0.15289(3) 0.02809(13) Uani 1 1 d . . .
Pd3 Pd 1.23173(4) 0.30295(3) -0.36004(3) 0.03091(13) Uani 1 1 d . . .
O1 O 0.6361(3) 0.1030(3) 0.1721(2) 0.0367(10) Uani 1 1 d . . .
O2 O 0.7193(3) 0.2361(3) 0.1259(3) 0.0414(11) Uani 1 1 d . . .
O3 O 0.5175(3) 0.1130(3) 0.0510(3) 0.0359(11) Uani 1 1 d . . .
O4 O 0.5553(4) 0.2497(3) -0.0467(4) 0.0797(18) Uani 1 1 d . . .
O5 O 0.8781(3) 0.7784(3) -0.1819(3) 0.0374(11) Uani 1 1 d . . .
O6 O 0.9957(3) 0.6722(3) -0.2178(3) 0.0498(12) Uani 1 1 d . . .
O7 O 0.7017(3) 0.7774(2) -0.2529(2) 0.0323(10) Uani 1 1 d . . .
O8 O 0.7982(4) 0.6943(4) -0.3289(3) 0.0762(18) Uani 1 1 d . . .
O9 O 1.2409(3) 0.1908(3) -0.3930(2) 0.0340(10) Uani 1 1 d . . .
O10 O 1.0776(4) 0.1523(3) -0.3075(3) 0.0485(12) Uani 1 1 d . . .
O11 O 1.3493(3) 0.2425(3) -0.2991(3) 0.0424(11) Uani 1 1 d . . .
O12 O 1.2290(4) 0.2018(4) -0.1755(3) 0.0715(17) Uani 1 1 d . . .
O13 O 0.4194(5) 0.0505(4) 0.2708(4) 0.0952(19) Uani 1 1 d . . .
N1 N 0.8351(4) 0.0764(3) 0.0550(3) 0.0276(11) Uani 1 1 d . . .
N2 N 0.8703(4) 0.1726(3) -0.0876(3) 0.0262(11) Uani 1 1 d . . .
N3 N 0.7184(4) 0.0855(3) -0.0614(3) 0.0278(12) Uani 1 1 d . . .
N4 N 0.6363(4) 0.6087(3) -0.1234(3) 0.0262(11) Uani 1 1 d . . .
N5 N 0.7599(4) 0.4844(3) -0.0817(3) 0.0266(11) Uani 1 1 d . . .
N6 N 0.8095(4) 0.6080(3) -0.0508(3) 0.0281(12) Uani 1 1 d . . .
N7 N 1.1129(4) 0.3610(3) -0.4227(3) 0.0269(11) Uani 1 1 d . . .
N8 N 1.0367(4) 0.4355(3) -0.3208(3) 0.0252(11) Uani 1 1 d . . .
N9 N 1.2301(4) 0.4158(3) -0.3315(3) 0.0317(12) Uani 1 1 d . . .
C1 C 0.8708(5) 0.0248(4) 0.1262(4) 0.0348(15) Uani 1 1 d . . .
H1A H 0.8211 -0.0137 0.1733 0.042 Uiso 1 1 calc R . .
C2 C 0.9752(5) 0.0269(4) 0.1314(4) 0.0321(15) Uani 1 1 d . . .
H2A H 0.9987 -0.0098 0.1815 0.038 Uiso 1 1 calc R . .
C3 C 1.0479(5) 0.0831(4) 0.0630(4) 0.0337(15) Uani 1 1 d . . .
H3A H 1.1203 0.0883 0.0673 0.040 Uiso 1 1 calc R . .
C4 C 1.0150(5) 0.1311(4) -0.0108(4) 0.0299(14) Uani 1 1 d . . .
H4A H 1.0651 0.1670 -0.0595 0.036 Uiso 1 1 calc R . .
C5 C 0.9077(5) 0.1263(4) -0.0128(4) 0.0251(13) Uani 1 1 d . . .
C6 C 0.6585(5) 0.0397(4) -0.0867(4) 0.0403(17) Uani 1 1 d . . .
H6A H 0.5977 0.0071 -0.0466 0.048 Uiso 1 1 calc R . .
C7 C 0.6818(5) 0.0381(5) -0.1680(4) 0.0440(18) Uani 1 1 d . . .
H7A H 0.6386 0.0045 -0.1840 0.053 Uiso 1 1 calc R . .
C8 C 0.7684(5) 0.0857(5) -0.2258(4) 0.0466(18) Uani 1 1 d . . .
H8A H 0.7857 0.0864 -0.2829 0.056 Uiso 1 1 calc R . .
C9 C 0.8300(5) 0.1323(4) -0.2008(4) 0.0319(15) Uani 1 1 d . . .
H9A H 0.8906 0.1658 -0.2403 0.038 Uiso 1 1 calc R . .
C10 C 0.8038(4) 0.1304(4) -0.1178(4) 0.0262(14) Uani 1 1 d . . .
C11 C 0.8508(5) 0.6393(4) -0.0015(4) 0.0360(16) Uani 1 1 d . . .
H11A H 0.8523 0.7038 -0.0145 0.043 Uiso 1 1 calc R . .
C12 C 0.8902(5) 0.5823(5) 0.0655(4) 0.0418(17) Uani 1 1 d . . .
H12A H 0.9185 0.6066 0.0990 0.050 Uiso 1 1 calc R . .
C13 C 0.8889(5) 0.4879(5) 0.0848(4) 0.0392(16) Uani 1 1 d . . .
H13A H 0.9175 0.4469 0.1310 0.047 Uiso 1 1 calc R . .
C14 C 0.8455(4) 0.4540(4) 0.0361(4) 0.0324(15) Uani 1 1 d . . .
H14A H 0.8423 0.3897 0.0487 0.039 Uiso 1 1 calc R . .
C15 C 0.8067(4) 0.5165(4) -0.0315(4) 0.0268(14) Uani 1 1 d . . .
C16 C 0.5336(5) 0.6415(4) -0.1336(3) 0.0314(15) Uani 1 1 d . . .
H16A H 0.5171 0.7058 -0.1472 0.038 Uiso 1 1 calc R . .
C17 C 0.4536(5) 0.5859(4) -0.1252(4) 0.0330(15) Uani 1 1 d . . .
H17A H 0.3828 0.6109 -0.1331 0.040 Uiso 1 1 calc R . .
C18 C 0.4771(5) 0.4933(4) -0.1051(4) 0.0342(15) Uani 1 1 d . . .
H18A H 0.4233 0.4534 -0.1008 0.041 Uiso 1 1 calc R . .
C19 C 0.5797(5) 0.4579(4) -0.0909(3) 0.0292(14) Uani 1 1 d . . .
H19A H 0.5965 0.3936 -0.0754 0.035 Uiso 1 1 calc R . .
C20 C 0.6564(4) 0.5169(4) -0.0995(3) 0.0257(13) Uani 1 1 d . . .
C21 C 1.3234(5) 0.4460(5) -0.3271(4) 0.0453(18) Uani 1 1 d . . .
H21A H 1.3898 0.4103 -0.3351 0.054 Uiso 1 1 calc R . .
C22 C 1.3259(6) 0.5263(5) -0.3116(4) 0.054(2) Uani 1 1 d . . .
H22A H 1.3926 0.5445 -0.3072 0.065 Uiso 1 1 calc R . .
C23 C 1.2319(6) 0.5795(5) -0.3024(4) 0.0471(19) Uani 1 1 d . . .
H23A H 1.2327 0.6358 -0.2929 0.057 Uiso 1 1 calc R . .
C24 C 1.1353(5) 0.5508(4) -0.3070(4) 0.0372(16) Uani 1 1 d . . .
H24A H 1.0689 0.5870 -0.3010 0.045 Uiso 1 1 calc R . .
C25 C 1.1373(5) 0.4679(4) -0.3208(3) 0.0305(15) Uani 1 1 d . . .
C26 C 1.1053(5) 0.3386(4) -0.4904(4) 0.0322(15) Uani 1 1 d . . .
H26A H 1.1680 0.3121 -0.5194 0.039 Uiso 1 1 calc R . .
C27 C 1.0112(5) 0.3528(4) -0.5174(4) 0.0343(15) Uani 1 1 d . . .
H27A H 1.0081 0.3380 -0.5656 0.041 Uiso 1 1 calc R . .
C28 C 0.9187(5) 0.3895(4) -0.4735(4) 0.0321(15) Uani 1 1 d . . .
H28A H 0.8502 0.3955 -0.4888 0.039 Uiso 1 1 calc R . .
C29 C 0.9268(5) 0.4171(4) -0.4082(3) 0.0280(14) Uani 1 1 d . . .
H29A H 0.8653 0.4450 -0.3794 0.034 Uiso 1 1 calc R . .
C30 C 1.0270(5) 0.4032(4) -0.3849(3) 0.0259(14) Uani 1 1 d . . .
C31 C 0.8825(4) 0.2706(4) -0.1259(3) 0.0253(13) Uani 1 1 d . . .
C32 C 0.9566(4) 0.3060(4) -0.2020(3) 0.0246(13) Uani 1 1 d . . .
H32A H 1.0040 0.2664 -0.2282 0.029 Uiso 1 1 calc R . .
C33 C 0.9607(4) 0.4011(4) -0.2399(3) 0.0252(13) Uani 1 1 d . . .
C34 C 0.8960(4) 0.4587(4) -0.2001(3) 0.0237(13) Uani 1 1 d . . .
H34A H 0.8992 0.5235 -0.2261 0.028 Uiso 1 1 calc R . .
C35 C 0.8260(4) 0.4200(4) -0.1212(3) 0.0243(13) Uani 1 1 d . . .
C36 C 0.8174(4) 0.3274(4) -0.0838(3) 0.0231(13) Uani 1 1 d . . .
H36A H 0.7683 0.3022 -0.0303 0.028 Uiso 1 1 calc R . .
C37 C 0.4905(5) 0.1915(5) 0.0004(5) 0.0428(18) Uani 1 1 d . . .
C38 C 0.3716(5) 0.2056(5) 0.0005(5) 0.058(2) Uani 1 1 d . . .
H38A H 0.3582 0.2666 -0.0394 0.087 Uiso 1 1 calc R . .
H38B H 0.3289 0.2011 0.0579 0.087 Uiso 1 1 calc R . .
H38C H 0.3494 0.1584 -0.0168 0.087 Uiso 1 1 calc R . .
C39 C 0.6669(5) 0.1743(4) 0.1819(4) 0.0338(15) Uani 1 1 d . . .
C40 C 0.6277(5) 0.1756(4) 0.2727(4) 0.0434(17) Uani 1 1 d . . .
H40A H 0.6530 0.2307 0.2762 0.065 Uiso 1 1 calc R . .
H40B H 0.6577 0.1207 0.3114 0.065 Uiso 1 1 calc R . .
H40C H 0.5473 0.1761 0.2890 0.065 Uiso 1 1 calc R . .
C41 C 0.9737(5) 0.7480(5) -0.2118(4) 0.0367(16) Uani 1 1 d . . .
C42 C 1.0623(5) 0.8162(5) -0.2400(5) 0.059(2) Uani 1 1 d . . .
H42A H 1.1328 0.7888 -0.2622 0.089 Uiso 1 1 calc R . .
H42B H 1.0677 0.8327 -0.1914 0.089 Uiso 1 1 calc R . .
H42C H 1.0440 0.8716 -0.2847 0.089 Uiso 1 1 calc R . .
C43 C 0.7360(6) 0.7579(5) -0.3216(4) 0.0400(17) Uani 1 1 d . . .
C44 C 0.6905(6) 0.8216(5) -0.3958(4) 0.056(2) Uani 1 1 d . . .
H44A H 0.7201 0.8018 -0.4455 0.084 Uiso 1 1 calc R . .
H44B H 0.7117 0.8845 -0.4092 0.084 Uiso 1 1 calc R . .
H44C H 0.6101 0.8197 -0.3809 0.084 Uiso 1 1 calc R . .
C45 C 1.1798(6) 0.0467(4) -0.3735(4) 0.060(2) Uani 1 1 d . . .
H45A H 1.1162 0.0084 -0.3427 0.090 Uiso 1 1 calc R . .
H45B H 1.2457 0.0138 -0.3553 0.090 Uiso 1 1 calc R . .
H45C H 1.1900 0.0601 -0.4347 0.090 Uiso 1 1 calc R . .
C46 C 1.1606(6) 0.1356(4) -0.3542(4) 0.0364(16) Uani 1 1 d . . .
C47 C 1.3191(6) 0.1973(5) -0.2175(5) 0.0428(18) Uani 1 1 d . . .
C48 C 1.4106(5) 0.1373(4) -0.1824(4) 0.055(2) Uani 1 1 d . . .
H48A H 1.3840 0.1053 -0.1213 0.083 Uiso 1 1 calc R . .
H48B H 1.4716 0.1754 -0.1912 0.083 Uiso 1 1 calc R . .
H48C H 1.4360 0.0921 -0.2115 0.083 Uiso 1 1 calc R . .
C49 C 1.6313(8) 0.3031(9) -0.3304(11) 0.193(7) Uani 1 1 d . . .
H49A H 1.6421 0.2655 -0.2737 0.289 Uiso 1 1 calc R . .
H49B H 1.6909 0.2887 -0.3738 0.289 Uiso 1 1 calc R . .
H49C H 1.5608 0.2899 -0.3367 0.289 Uiso 1 1 calc R . .
C50 C 1.6317(10) 0.3976(11) -0.3404(19) 0.282(17) Uani 1 1 d . . .
C51 C 1.6103(8) 0.5330(13) -0.4508(8) 0.141(6) Uani 1 1 d . . .
H51A H 1.5950 0.5699 -0.5041 0.169 Uiso 1 1 calc R . .
C52 C 1.6281(7) 0.5787(9) -0.3954(8) 0.108(4) Uani 1 1 d . . .
H52A H 1.6278 0.6432 -0.4072 0.129 Uiso 1 1 calc R . .
C53 C 1.6449(10) 0.5132(14) -0.3250(8) 0.164(10) Uani 1 1 d . . .
H53A H 1.6643 0.5409 -0.2900 0.196 Uiso 1 1 calc R . .
C54 C 1.6144(8) 0.4423(11) -0.4307(9) 0.106(4) Uani 1 1 d . . .
H54A H 1.6076 0.4103 -0.4667 0.128 Uiso 1 1 calc R . .
C55 C 1.6442(15) 0.402(2) -0.2768(13) 0.29(2) Uani 1 1 d . . .
H55A H 1.6509 0.3598 -0.2226 0.353 Uiso 1 1 calc R . .
C58 C 0.9008(10) 0.9881(10) -0.4258(8) 0.134(4) Uiso 1 1 d . . .
C59 C 0.9200(15) 1.0842(13) -0.4835(13) 0.204(7) Uiso 1 1 d . . .
C60 C 0.9803(12) 0.9148(9) -0.4458(9) 0.152(5) Uiso 1 1 d . . .
C61 C 0.5018(8) -0.1324(7) 0.4315(6) 0.095(3) Uiso 1 1 d . . .
Cl1 Cl 0.4318(3) -0.2250(3) 0.5121(2) 0.1752(15) Uani 1 1 d . . .
Cl2 Cl 0.4966(4) -0.0417(3) 0.4821(3) 0.0853(14) Uani 0.50 1 d P . .
Cl2A Cl 0.4187(8) -0.0726(6) 0.3838(6) 0.228(4) Uani 0.50 1 d P . .
C57 C 0.8658(18) 1.1586(16) -0.4947(14) 0.114(7) Uiso 0.50 1 d P . .

loop_
_atom_site_aniso_label
_atom_site_aniso_U_11
_atom_site_aniso_U_22
_atom_site_aniso_U_33
_atom_site_aniso_U_23
_atom_site_aniso_U_13
_atom_site_aniso_U_12
Pd1 0.0227(3) 0.0274(3) 0.0297(3) -0.0043(2) 0.0027(2) -0.0021(2)
Pd2 0.0297(3) 0.0257(3) 0.0242(3) -0.0058(2) -0.0029(2) 0.0012(2)
Pd3 0.0241(3) 0.0352(3) 0.0247(3) -0.0042(2) -0.0004(2) 0.0015(2)
O1 0.035(3) 0.040(3) 0.025(2) -0.007(2) 0.005(2) -0.003(2)
O2 0.051(3) 0.029(3) 0.030(3) 0.002(2) -0.001(2) -0.007(2)
O3 0.020(2) 0.040(3) 0.043(3) -0.015(2) 0.003(2) -0.003(2)
O4 0.062(4) 0.039(3) 0.129(5) -0.002(4) -0.040(4) -0.009(3)
O5 0.037(3) 0.027(2) 0.043(3) -0.012(2) 0.003(2) -0.004(2)
O6 0.041(3) 0.041(3) 0.062(3) -0.017(3) -0.004(2) 0.004(2)
O7 0.040(3) 0.025(2) 0.022(2) -0.001(2) -0.003(2) 0.0036(19)
O8 0.108(5) 0.077(4) 0.042(3) -0.031(3) -0.031(3) 0.063(3)
O9 0.027(3) 0.032(3) 0.031(2) -0.004(2) 0.001(2) 0.004(2)
O10 0.045(3) 0.037(3) 0.043(3) -0.005(2) 0.012(2) -0.004(2)
O11 0.031(3) 0.055(3) 0.034(3) -0.006(2) -0.010(2) 0.006(2)
O12 0.035(3) 0.119(5) 0.034(3) 0.000(3) 0.002(2) -0.007(3)
O13 0.103(5) 0.094(5) 0.087(5) -0.025(4) -0.017(4) -0.025(4)
N1 0.025(3) 0.024(3) 0.025(3) -0.002(2) -0.001(2) 0.001(2)
N2 0.026(3) 0.020(3) 0.023(3) 0.000(2) -0.002(2) -0.002(2)
N3 0.021(3) 0.025(3) 0.037(3) -0.007(3) -0.009(2) -0.002(2)
N4 0.025(3) 0.029(3) 0.020(3) -0.003(2) -0.006(2) 0.004(2)
N5 0.027(3) 0.029(3) 0.020(3) -0.006(2) -0.005(2) 0.005(2)
N6 0.026(3) 0.031(3) 0.027(3) -0.009(3) -0.008(2) 0.005(2)
N7 0.029(3) 0.023(3) 0.021(3) -0.004(2) 0.001(2) 0.001(2)
N8 0.024(3) 0.028(3) 0.017(3) -0.003(2) 0.005(2) -0.007(2)
N9 0.023(3) 0.041(3) 0.019(3) -0.002(2) 0.007(2) -0.008(2)
C1 0.040(4) 0.027(4) 0.025(4) -0.002(3) 0.001(3) 0.004(3)
C2 0.035(4) 0.026(4) 0.026(4) 0.000(3) -0.011(3) 0.015(3)
C3 0.027(4) 0.033(4) 0.043(4) -0.012(3) -0.014(3) 0.006(3)
C4 0.023(3) 0.022(3) 0.038(4) -0.005(3) -0.003(3) 0.000(3)
C5 0.025(3) 0.017(3) 0.023(3) 0.000(3) -0.001(3) 0.004(2)
C6 0.023(4) 0.042(4) 0.052(5) -0.015(4) -0.005(3) 0.004(3)
C7 0.037(4) 0.052(5) 0.054(5) -0.028(4) -0.022(4) 0.009(3)
C8 0.039(4) 0.066(5) 0.033(4) -0.019(4) -0.008(3) 0.006(4)
C9 0.029(4) 0.034(4) 0.025(3) -0.003(3) -0.001(3) -0.003(3)
C10 0.019(3) 0.022(3) 0.031(4) -0.004(3) -0.001(3) 0.001(3)
C11 0.030(4) 0.044(4) 0.040(4) -0.022(4) -0.013(3) 0.009(3)
C12 0.033(4) 0.056(5) 0.040(4) -0.025(4) -0.008(3) 0.008(3)
C13 0.028(4) 0.063(5) 0.021(3) -0.014(4) -0.002(3) 0.009(3)
C14 0.029(4) 0.037(4) 0.025(3) -0.007(3) -0.004(3) 0.008(3)
C15 0.019(3) 0.031(4) 0.026(3) -0.008(3) -0.001(3) 0.003(3)
C16 0.033(4) 0.028(4) 0.024(3) -0.004(3) -0.002(3) 0.007(3)
C17 0.024(3) 0.038(4) 0.027(4) -0.002(3) -0.003(3) 0.000(3)
C18 0.029(4) 0.038(4) 0.032(4) -0.011(3) -0.003(3) 0.001(3)
C19 0.030(4) 0.029(4) 0.021(3) -0.005(3) 0.001(3) 0.001(3)
C20 0.021(3) 0.033(4) 0.018(3) -0.009(3) 0.001(3) 0.006(3)
C21 0.025(4) 0.069(5) 0.041(4) -0.019(4) -0.002(3) -0.009(3)
C22 0.039(5) 0.075(6) 0.055(5) -0.035(5) 0.003(4) -0.020(4)
C23 0.052(5) 0.048(5) 0.038(4) -0.019(4) 0.012(4) -0.021(4)
C24 0.039(4) 0.037(4) 0.028(4) -0.009(3) 0.007(3) -0.011(3)
C25 0.028(4) 0.041(4) 0.014(3) -0.003(3) 0.006(3) -0.010(3)
C26 0.039(4) 0.033(4) 0.017(3) -0.003(3) -0.005(3) 0.004(3)
C27 0.044(4) 0.031(4) 0.026(4) -0.007(3) -0.011(3) 0.000(3)
C28 0.031(4) 0.028(4) 0.027(4) 0.004(3) -0.007(3) -0.005(3)
C29 0.028(4) 0.024(3) 0.022(3) -0.001(3) 0.002(3) -0.002(3)
C30 0.030(4) 0.021(3) 0.017(3) 0.002(3) 0.002(3) -0.005(3)
C31 0.025(3) 0.023(3) 0.018(3) 0.002(3) -0.004(3) 0.005(3)
C32 0.022(3) 0.021(3) 0.026(3) -0.005(3) 0.000(3) 0.001(2)
C33 0.018(3) 0.036(4) 0.015(3) -0.004(3) 0.001(3) 0.002(3)
C34 0.024(3) 0.020(3) 0.022(3) -0.001(3) -0.004(3) -0.003(3)
C35 0.018(3) 0.027(3) 0.022(3) -0.006(3) -0.002(3) 0.006(3)
C36 0.024(3) 0.021(3) 0.014(3) 0.003(3) 0.000(2) 0.001(2)
C37 0.034(4) 0.034(4) 0.067(5) -0.028(4) -0.008(4) 0.002(3)
C38 0.041(5) 0.066(5) 0.085(6) -0.051(5) -0.020(4) 0.023(4)
C39 0.027(4) 0.034(4) 0.035(4) -0.011(3) -0.006(3) 0.013(3)
C40 0.044(4) 0.048(4) 0.032(4) -0.013(4) -0.005(3) 0.011(3)
C41 0.037(4) 0.038(4) 0.031(4) -0.009(4) -0.003(3) -0.006(3)
C42 0.042(5) 0.053(5) 0.076(6) -0.028(5) 0.015(4) -0.019(4)
C43 0.051(5) 0.034(4) 0.024(4) 0.000(3) -0.006(3) 0.002(3)
C44 0.067(5) 0.055(5) 0.036(4) -0.008(4) -0.018(4) 0.021(4)
C45 0.077(6) 0.045(5) 0.045(5) -0.009(4) -0.002(4) 0.001(4)
C46 0.048(5) 0.024(4) 0.028(4) -0.002(3) -0.006(3) 0.006(3)
C47 0.033(4) 0.052(5) 0.041(5) -0.006(4) -0.017(4) -0.001(4)
C48 0.067(5) 0.047(5) 0.047(5) -0.006(4) -0.024(4) 0.008(4)
C49 0.048(8) 0.152(14) 0.30(2) 0.005(14) -0.007(10) -0.014(8)
C50 0.032(7) 0.100(12) 0.42(3) 0.169(16) 0.072(14) 0.039(7)
C51 0.059(7) 0.28(2) 0.108(11) -0.106(15) 0.027(7) -0.049(11)
C52 0.062(7) 0.140(11) 0.091(9) -0.022(9) 0.015(6) -0.014(7)
C53 0.037(6) 0.31(3) 0.066(9) 0.020(11) 0.005(6) 0.005(11)
C54 0.050(6) 0.133(11) 0.123(11) -0.054(11) 0.022(6) -0.013(8)
C55 0.059(10) 0.72(7) 0.24(2) -0.35(4) 0.010(15) -0.01(2)
Cl1 0.219(4) 0.187(4) 0.125(3) -0.043(3) -0.056(3) -0.019(3)
Cl2 0.106(4) 0.090(4) 0.064(3) -0.032(3) -0.035(3) 0.032(3)
Cl2A 0.276(11) 0.204(9) 0.266(11) -0.137(9) -0.134(9) 0.092(8)

loop_
_atom_type_symbol
_atom_type_description
_atom_type_scat_dispersion_real
_atom_type_scat_dispersion_imag
_atom_type_scat_source
C C 0.0033 0.0016 'International Tables Vol C Tables 4.2.6.8 and 6.1.1.4'
H H 0.0000 0.0000 'International Tables Vol C Tables 4.2.6.8 and 6.1.1.4'
N N 0.0061 0.0033 'International Tables Vol C Tables 4.2.6.8 and 6.1.1.4'
O O 0.0106 0.0060 'International Tables Vol C Tables 4.2.6.8 and 6.1.1.4'
Cl Cl 0.1484 0.1585 'International Tables Vol C Tables 4.2.6.8 and 6.1.1.4'
Pd Pd -0.9988 1.0072 'International Tables Vol C Tables 4.2.6.8 and 6.1.1.4'

loop_
_geom_angle_atom_site_label_1
_geom_angle_atom_site_label_2
_geom_angle_atom_site_label_3
_geom_angle
_geom_angle_site_symmetry_1
_geom_angle_site_symmetry_3
_geom_angle_publ_flag
N3 Pd1 N1 87.39(18) . . ?
N3 Pd1 O3 91.46(17) . . ?
N1 Pd1 O3 178.85(18) . . ?
N3 Pd1 O1 179.18(18) . . ?
N1 Pd1 O1 91.85(17) . . ?
O3 Pd1 O1 89.29(16) . . ?
N4 Pd2 N6 88.55(18) . . ?
N4 Pd2 O5 178.80(18) . . ?
N6 Pd2 O5 91.87(17) . . ?
N4 Pd2 O7 90.43(17) . . ?
N6 Pd2 O7 178.18(17) . . ?
O5 Pd2 O7 89.12(16) . . ?
O11 Pd3 N9 92.17(18) . . ?
O11 Pd3 O9 86.86(16) . . ?
N9 Pd3 O9 177.03(17) . . ?
O11 Pd3 N7 178.34(18) . . ?
N9 Pd3 N7 89.48(19) . . ?
O9 Pd3 N7 91.49(17) . . ?
C39 O1 Pd1 117.6(4) . . ?
C37 O3 Pd1 115.1(4) . . ?
C41 O5 Pd2 114.1(4) . . ?
C43 O7 Pd2 115.3(4) . . ?
C46 O9 Pd3 116.3(4) . . ?
C47 O11 Pd3 117.4(4) . . ?
C5 N1 C1 118.6(5) . . ?
C5 N1 Pd1 118.8(4) . . ?
C1 N1 Pd1 121.9(4) . . ?
C5 N2 C10 122.3(5) . . ?
C5 N2 C31 118.4(4) . . ?
C10 N2 C31 118.2(4) . . ?
C10 N3 C6 118.5(5) . . ?
C10 N3 Pd1 119.7(4) . . ?
C6 N3 Pd1 121.7(4) . . ?
C20 N4 C16 117.8(5) . . ?
C20 N4 Pd2 120.2(4) . . ?
C16 N4 Pd2 121.7(4) . . ?
C20 N5 C15 122.5(5) . . ?
C20 N5 C35 119.3(4) . . ?
C15 N5 C35 118.0(4) . . ?
C15 N6 C11 118.4(5) . . ?
C15 N6 Pd2 119.3(4) . . ?
C11 N6 Pd2 122.3(4) . . ?
C30 N7 C26 119.3(5) . . ?
C30 N7 Pd3 118.0(4) . . ?
C26 N7 Pd3 120.6(4) . . ?
C30 N8 C25 122.1(4) . . ?
C30 N8 C33 116.3(4) . . ?
C25 N8 C33 116.9(4) . . ?
C25 N9 C21 117.6(5) . . ?
C25 N9 Pd3 121.1(4) . . ?
C21 N9 Pd3 121.2(4) . . ?
C2 C1 N1 121.5(6) . . ?
C1 C2 C3 119.4(6) . . ?
C4 C3 C2 119.6(5) . . ?
C3 C4 C5 118.5(6) . . ?
N1 C5 C4 122.1(5) . . ?
N1 C5 N2 117.1(5) . . ?
C4 C5 N2 120.7(5) . . ?
N3 C6 C7 122.4(6) . . ?
C6 C7 C8 118.7(6) . . ?
C9 C8 C7 119.4(6) . . ?
C8 C9 C10 119.4(6) . . ?
N3 C10 C9 121.6(5) . . ?
N3 C10 N2 117.1(5) . . ?
C9 C10 N2 121.2(5) . . ?
C12 C11 N6 122.5(6) . . ?
C11 C12 C13 119.3(6) . . ?
C14 C13 C12 119.4(6) . . ?
C13 C14 C15 118.0(6) . . ?
N6 C15 C14 122.4(5) . . ?
N6 C15 N5 118.0(5) . . ?
C14 C15 N5 119.6(5) . . ?
N4 C16 C17 122.5(6) . . ?
C16 C17 C18 118.8(6) . . ?
C17 C18 C19 119.7(6) . . ?
C20 C19 C18 118.9(6) . . ?
N4 C20 C19 122.1(5) . . ?
N4 C20 N5 116.6(5) . . ?
C19 C20 N5 121.3(5) . . ?
N9 C21 C22 122.6(6) . . ?
C21 C22 C23 119.3(6) . . ?
C22 C23 C24 119.4(6) . . ?
C25 C24 C23 118.6(6) . . ?
N9 C25 C24 122.4(5) . . ?
N9 C25 N8 118.8(5) . . ?
C24 C25 N8 118.8(5) . . ?
C27 C26 N7 121.8(6) . . ?
C26 C27 C28 119.0(6) . . ?
C29 C28 C27 119.7(5) . . ?
C28 C29 C30 118.6(5) . . ?
N7 C30 C29 121.2(5) . . ?
N7 C30 N8 120.3(5) . . ?
C29 C30 N8 118.5(5) . . ?
C32 C31 C36 121.4(5) . . ?
C32 C31 N2 120.3(5) . . ?
C36 C31 N2 118.3(5) . . ?
C31 C32 C33 118.6(5) . . ?
C34 C33 C32 120.9(5) . . ?
C34 C33 N8 122.1(5) . . ?
C32 C33 N8 117.0(5) . . ?
C33 C34 C35 118.6(5) . . ?
C36 C35 C34 121.9(5) . . ?
C36 C35 N5 121.8(5) . . ?
C34 C35 N5 116.3(5) . . ?
C35 C36 C31 118.4(5) . . ?
O4 C37 O3 124.4(6) . . ?
O4 C37 C38 120.9(7) . . ?
O3 C37 C38 114.7(6) . . ?
O2 C39 O1 125.4(6) . . ?
O2 C39 C40 121.5(6) . . ?
O1 C39 C40 113.1(6) . . ?
O6 C41 O5 125.8(6) . . ?
O6 C41 C42 120.5(6) . . ?
O5 C41 C42 113.7(6) . . ?
O8 C43 O7 124.7(6) . . ?
O8 C43 C44 120.7(6) . . ?
O7 C43 C44 114.6(6) . . ?
O10 C46 O9 124.4(6) . . ?
O10 C46 C45 122.1(6) . . ?
O9 C46 C45 113.4(6) . . ?
O12 C47 O11 124.3(6) . . ?
O12 C47 C48 123.1(7) . . ?
O11 C47 C48 112.6(6) . . ?
C55 C50 C49 107(2) . . ?
C55 C50 C54 152(3) . . ?
C49 C50 C54 101(3) . . ?
C54 C51 C52 123.2(16) . . ?
C53 C52 C51 106.8(14) . . ?
C52 C53 C55 142.7(19) . . ?
C51 C54 C50 109.2(18) . . ?
C50 C55 C53 86(2) . . ?
C60 C58 C59 117.4(12) . . ?
C57 C59 C60 114(2) . 2_774 ?
C57 C59 C58 135(2) . . ?
C60 C59 C58 109.3(14) 2_774 . ?
C58 C60 C59 133.3(13) . 2_774 ?
Cl2A C61 Cl1 107.2(7) . . ?
Cl2A C61 Cl2 87.7(6) . . ?
Cl1 C61 Cl2 105.5(5) . . ?
Cl2 Cl2 C61 173.9(6) 2_656 . ?
Cl2 Cl2 Cl2A 140.5(4) 2_656 . ?
C61 Cl2 Cl2A 39.5(3) . . ?
C61 Cl2A Cl2 52.7(4) . . ?

loop_
_geom_bond_atom_site_label_1
_geom_bond_atom_site_label_2
_geom_bond_distance
_geom_bond_site_symmetry_2
_geom_bond_publ_flag
Pd1 N3 1.981(5) . ?
Pd1 N1 1.985(4) . ?
Pd1 O3 2.002(4) . ?
Pd1 O1 2.014(4) . ?
Pd2 N4 1.990(4) . ?
Pd2 N6 1.996(5) . ?
Pd2 O5 2.000(4) . ?
Pd2 O7 2.002(4) . ?
Pd3 O11 1.983(4) . ?
Pd3 N9 1.982(5) . ?
Pd3 O9 2.001(4) . ?
Pd3 N7 2.007(5) . ?
O1 C39 1.301(7) . ?
O2 C39 1.214(7) . ?
O3 C37 1.288(7) . ?
O4 C37 1.216(7) . ?
O5 C41 1.283(7) . ?
O6 C41 1.210(7) . ?
O7 C43 1.280(7) . ?
O8 C43 1.203(7) . ?
O9 C46 1.296(7) . ?
O10 C46 1.205(7) . ?
O11 C47 1.310(7) . ?
O12 C47 1.188(7) . ?
N1 C5 1.341(6) . ?
N1 C1 1.361(7) . ?
N2 C5 1.406(7) . ?
N2 C10 1.422(6) . ?
N2 C31 1.443(6) . ?
N3 C10 1.330(6) . ?
N3 C6 1.342(7) . ?
N4 C20 1.349(7) . ?
N4 C16 1.361(6) . ?
N5 C20 1.407(6) . ?
N5 C15 1.413(6) . ?
N5 C35 1.462(6) . ?
N6 C15 1.346(7) . ?
N6 C11 1.350(6) . ?
N7 C30 1.336(7) . ?
N7 C26 1.360(6) . ?
N8 C30 1.403(6) . ?
N8 C25 1.426(6) . ?
N8 C33 1.438(6) . ?
N9 C25 1.345(7) . ?
N9 C21 1.351(7) . ?
C1 C2 1.348(7) . ?
C2 C3 1.385(8) . ?
C3 C4 1.368(7) . ?
C4 C5 1.374(7) . ?
C6 C7 1.366(8) . ?
C7 C8 1.364(8) . ?
C8 C9 1.363(8) . ?
C9 C10 1.375(7) . ?
C11 C12 1.352(8) . ?
C12 C13 1.389(8) . ?
C13 C14 1.384(7) . ?
C14 C15 1.384(7) . ?
C16 C17 1.361(7) . ?
C17 C18 1.369(7) . ?
C18 C19 1.386(7) . ?
C19 C20 1.365(7) . ?
C21 C22 1.374(8) . ?
C22 C23 1.362(9) . ?
C23 C24 1.381(8) . ?
C24 C25 1.388(8) . ?
C26 C27 1.349(7) . ?
C27 C28 1.391(7) . ?
C28 C29 1.372(7) . ?
C29 C30 1.391(7) . ?
C31 C32 1.375(7) . ?
C31 C36 1.394(7) . ?
C32 C33 1.392(7) . ?
C33 C34 1.378(7) . ?
C34 C35 1.390(7) . ?
C35 C36 1.361(7) . ?
C37 C38 1.486(8) . ?
C39 C40 1.523(8) . ?
C41 C42 1.510(8) . ?
C43 C44 1.513(8) . ?
C45 C46 1.511(8) . ?
C47 C48 1.501(8) . ?
C49 C50 1.42(2) . ?
C50 C55 1.17(4) . ?
C50 C54 1.53(3) . ?
C51 C54 1.326(15) . ?
C51 C52 1.453(13) . ?
C52 C53 1.326(14) . ?
C53 C55 1.64(3) . ?
C58 C60 1.492(14) . ?
C58 C59 1.484(18) . ?
C59 C57 1.25(2) . ?
C59 C60 1.506(18) 2_774 ?
C60 C59 1.506(18) 2_774 ?
C61 Cl2A 1.514(11) . ?
C61 Cl1 1.752(10) . ?
C61 Cl2 1.892(10) . ?
Cl2 Cl2 1.642(8) 2_656 ?
Cl2 Cl2A 2.376(9) . ?
